data_4036102
loop_
_publ_author_name
'Chen, Xin'
'Ge, Fei-Fei'
'Lu, Tao'
'Zhou, Qing-Fa'

_publ_section_title
;
 Stereoselective synthesis of 3-methyleneisoindolin-1-ones via
 base-catalyzed intermolecular reactions of electron-deficient alkynes
 with N-hydroxyphthalimides.
;
_journal_issue 6
_journal_name_full 'The Journal of organic chemistry'
_journal_page_first 3295
_journal_page_last 3301
_journal_paper_doi 10.1021/acs.joc.5b00002
_journal_volume 80
_journal_year 2015
_chemical_formula_sum 'C12 H11 N O3'
_chemical_formula_weight 217.22
_space_group_IT_number 29
_space_group_name_Hall 'P 2c -2ac'
_space_group_name_H-M_alt 'P c a 21'
_symmetry_cell_setting orthorhombic
_symmetry_space_group_name_H-M 'P c a 21'
_atom_sites_solution_hydrogens geom
_atom_sites_solution_primary direct
_atom_sites_solution_secondary difmap
_audit_creation_method SHELXL-97
_cell_angle_alpha 90.00
_cell_angle_beta 90.00
_cell_angle_gamma 90.00
_cell_formula_units_Z 16
_cell_length_a 15.812(3)
_cell_length_b 7.2040(14)
_cell_length_c 38.241(8)
_cell_measurement_reflns_used 25
_cell_measurement_temperature 293(2)
_cell_measurement_theta_max 13
_cell_measurement_theta_min 9
_cell_volume 4356.0(15)
_computing_structure_refinement 'SHELXL-97 (Sheldrick, 1997)'
_computing_structure_solution 'SHELXS-97 (Sheldrick, 1990)'
_diffrn_ambient_temperature 293(2)
_diffrn_measured_fraction_theta_full 0.993
_diffrn_measured_fraction_theta_max 0.993
_diffrn_measurement_device_type 'Nonius CAD4'
_diffrn_measurement_method \w/2\q
_diffrn_radiation_monochromator graphite
_diffrn_radiation_source 'fine-focus sealed tube'
_diffrn_radiation_type MoK\a
_diffrn_radiation_wavelength 0.71073
_diffrn_reflns_av_R_equivalents 0.0991
_diffrn_reflns_av_sigmaI/netI 0.1579
_diffrn_reflns_limit_h_max 19
_diffrn_reflns_limit_h_min 0
_diffrn_reflns_limit_k_max 8
_diffrn_reflns_limit_k_min 0
_diffrn_reflns_limit_l_max 0
_diffrn_reflns_limit_l_min -46
_diffrn_reflns_number 4061
_diffrn_reflns_theta_full 25.36
_diffrn_reflns_theta_max 25.36
_diffrn_reflns_theta_min 2.13
_diffrn_standards_decay_% 1
_diffrn_standards_interval_count 200
_diffrn_standards_interval_time 2h
_diffrn_standards_number 3
_exptl_absorpt_coefficient_mu 0.096
_exptl_absorpt_correction_T_max 0.9904
_exptl_absorpt_correction_T_min 0.9810
_exptl_absorpt_correction_type psi-scan
_exptl_absorpt_process_details '(North, Phillips & Mathews,1968)'
_exptl_crystal_density_diffrn 1.325
_exptl_crystal_density_method 'not measured'
_exptl_crystal_F_000 1824
_exptl_crystal_size_max 0.20
_exptl_crystal_size_mid 0.20
_exptl_crystal_size_min 0.10
_refine_diff_density_max 0.182
_refine_diff_density_min -0.178
_refine_diff_density_rms 0.044
_refine_ls_extinction_method none
_refine_ls_goodness_of_fit_ref 0.981
_refine_ls_hydrogen_treatment constr
_refine_ls_matrix_type full
_refine_ls_number_parameters 553
_refine_ls_number_reflns 4031
_refine_ls_number_restraints 3
_refine_ls_restrained_S_all 0.983
_refine_ls_R_factor_all 0.1962
_refine_ls_R_factor_gt 0.0827
_refine_ls_shift/su_max 0.000
_refine_ls_shift/su_mean 0.000
_refine_ls_structure_factor_coef Fsqd
_refine_ls_weighting_details 'calc w=1/[\s^2^(Fo^2^)+(0.0100P)^2^+0.0000P] where P=(Fo^2^+2Fc^2^)/3'
_refine_ls_weighting_scheme calc
_refine_ls_wR_factor_gt 0.0829
_refine_ls_wR_factor_ref 0.1056
_reflns_number_gt 1607
_reflns_number_total 4031
_reflns_threshold_expression >2sigma(I)
_cod_data_source_file jo5b00002_si_003.cif
_cod_data_source_block x
_cod_depositor_comments
;
The following automatic conversions were performed:

data item '_symmetry_cell_setting' value 'Orthorhombic' was changed
to 'orthorhombic' in accordance with the
/home/saulius/struct/COD-crude-data/automatic-downloads/DataCite-retrospective/ACS/depositions/lib/dictionaries/cif_core.dic
dictionary named 'cif_core.dic' version 2.4.2 last updated on
2011-04-26.

Automatic conversion script
Id: cif_fix_values 6909 2019-04-08 15:41:33Z antanas 
;
_cod_original_sg_symbol_H-M Pca21
_cod_database_code 4036102

loop_
_symmetry_equiv_pos_as_xyz
'x, y, z'
'-x, -y, z+1/2'
'x+1/2, -y, z'
'-x+1/2, y, z+1/2'

loop_
_atom_site_label
_atom_site_type_symbol
_atom_site_fract_x
_atom_site_fract_y
_atom_site_fract_z
_atom_site_U_iso_or_equiv
_atom_site_adp_type
_atom_site_occupancy
_atom_site_symmetry_multiplicity
_atom_site_calc_flag
_atom_site_refinement_flags
O1 O 0.4996(5) -0.4047(9) 0.2078(2) 0.088(3) Uani 1 1 d .
O2 O 0.4706(5) -0.2124(8) 0.03838(18) 0.074(3) Uani 1 1 d .
O3 O 0.5582(5) -0.2521(8) 0.0848(2) 0.081(3) Uani 1 1 d .
N1 N 0.4737(5) -0.3253(7) 0.1496(2) 0.059(2) Uani 1 1 d .
H1A H 0.5248 -0.2976 0.1439 0.071 Uiso 1 1 calc R
C1 C 0.4512(8) -0.3793(9) 0.1836(3) 0.064(3) Uani 1 1 d .
C2 C 0.3574(6) -0.4026(8) 0.1814(3) 0.041(3) Uani 1 1 d .
C3 C 0.3017(12) -0.4532(9) 0.2079(4) 0.077(4) Uani 1 1 d .
H3A H 0.3199 -0.4770 0.2306 0.092 Uiso 1 1 calc R
C4 C 0.2192(11) -0.4655(9) 0.1985(4) 0.072 Uani 1 1 d U
H4A H 0.1792 -0.5002 0.2151 0.086 Uiso 1 1 calc R
C5 C 0.1927(7) -0.4261(9) 0.1636(4) 0.074(4) Uani 1 1 d U
H5A H 0.1354 -0.4322 0.1582 0.089 Uiso 1 1 calc R
C6 C 0.2471(7) -0.3810(7) 0.1384(3) 0.056(3) Uani 1 1 d .
H6A H 0.2291 -0.3540 0.1159 0.067 Uiso 1 1 calc R
C7 C 0.3323(6) -0.3761(8) 0.1475(3) 0.049(3) Uani 1 1 d .
C8 C 0.4074(6) -0.3199(8) 0.1258(3) 0.054(3) Uani 1 1 d .
C9 C 0.4077(6) -0.2902(8) 0.0910(2) 0.045 Uani 1 1 d .
H9A H 0.3574 -0.2956 0.0784 0.053 Uiso 1 1 calc R
C10 C 0.4893(7) -0.2485(8) 0.0726(2) 0.050(3) Uani 1 1 d .
C11 C 0.5438(7) -0.190(2) 0.0168(3) 0.097(5) Uani 1 1 d .
H11A H 0.5813 -0.2959 0.0193 0.116 Uiso 1 1 calc R
H11B H 0.5744 -0.0787 0.0233 0.116 Uiso 1 1 calc R
C12 C 0.5121(7) -0.1755(9) -0.0207(3) 0.091 Uani 1 1 d .
H12A H 0.5594 -0.1616 -0.0362 0.136 Uiso 1 1 calc R
H12B H 0.4756 -0.0696 -0.0228 0.136 Uiso 1 1 calc R
H12C H 0.4814 -0.2859 -0.0267 0.136 Uiso 1 1 calc R
O4 O 0.2435(5) 0.3327(7) 0.0349(2) 0.094(3) Uani 1 1 d .
O5 O 0.1400(5) 0.1010(7) 0.14905(9) 0.066(2) Uani 1 1 d .
O6 O 0.2098(6) 0.0324(9) 0.1976(2) 0.048(2) Uani 1 1 d .
N2 N 0.2462(5) 0.2159(7) 0.09028(9) 0.062(3) Uani 1 1 d .
H2A H 0.1926 0.2099 0.0937 0.074 Uiso 1 1 calc R
C13 C 0.2820(8) 0.2769(9) 0.0591(3) 0.064(3) Uani 1 1 d .
C14 C 0.3728(6) 0.2600(8) 0.0669(3) 0.052(3) Uani 1 1 d .
C15 C 0.4377(8) 0.3043(9) 0.0460(2) 0.083(4) Uani 1 1 d .
H15A H 0.4284 0.3514 0.0237 0.100 Uiso 1 1 calc R
C16 C 0.5234(7) 0.2768(9) 0.0591(3) 0.086(4) Uani 1 1 d .
H16A H 0.5693 0.3017 0.0446 0.104 Uiso 1 1 calc R
C17 C 0.5370(8) 0.2129(9) 0.0933(3) 0.076(4) Uani 1 1 d .
H17A H 0.5911 0.1966 0.1025 0.092 Uiso 1 1 calc R
C18 C 0.4673(6) 0.1769(8) 0.1120(3) 0.067(3) Uani 1 1 d .
H18A H 0.4749 0.1316 0.1346 0.080 Uiso 1 1 calc R
C19 C 0.3851(8) 0.2012(9) 0.1008(3) 0.070(4) Uani 1 1 d .
C20 C 0.3049(6) 0.1662(8) 0.1150(2) 0.043(3) Uani 1 1 d .
C21 C 0.2906(6) 0.1085(8) 0.1475(3) 0.053(3) Uani 1 1 d .
H21A H 0.3374 0.0820 0.1614 0.064 Uiso 1 1 calc R
C22 C 0.2077(8) 0.0841(9) 0.1630(2) 0.051(3) Uani 1 1 d .
C23 C 0.1313(12) 0.0108(8) 0.2156(5) 0.081(5) Uani 1 1 d .
H23A H 0.1030 -0.1014 0.2079 0.097 Uiso 1 1 calc R
H23B H 0.0946 0.1157 0.2108 0.097 Uiso 1 1 calc R
C24 C 0.1497(11) -0.0005(9) 0.2542(4) 0.115(7) Uani 1 1 d .
H24A H 0.0978 -0.0158 0.2668 0.173 Uiso 1 1 calc R
H24B H 0.1772 0.1116 0.2617 0.173 Uiso 1 1 calc R
H24C H 0.1861 -0.1046 0.2587 0.173 Uiso 1 1 calc R
O7 O 1.2543(6) 0.5802(7) 0.29230(9) 0.088(3) Uani 1 1 d .
O8 O 1.2129(4) 0.7976(7) 0.45764(9) 0.069(2) Uani 1 1 d .
O9 O 1.3017(5) 0.7695(7) 0.41212(9) 0.069(3) Uani 1 1 d .
N3 N 1.2245(5) 0.6682(7) 0.34870(9) 0.059(2) Uani 1 1 d .
H3B H 1.2749 0.6964 0.3553 0.070 Uiso 1 1 calc R
C25 C 1.2060(6) 0.6058(9) 0.3152(3) 0.062(3) Uani 1 1 d .
C26 C 1.1101(6) 0.5710(8) 0.3169(2) 0.049(3) Uani 1 1 d .
C27 C 1.0562(7) 0.5075(8) 0.2923(3) 0.067(5) Uani 1 1 d .
H27A H 1.0763 0.4681 0.2707 0.081 Uiso 1 1 calc R
C28 C 0.9714(11) 0.5020(8) 0.2996(4) 0.071(3) Uani 1 1 d .
H28A H 0.9336 0.4651 0.2823 0.085 Uiso 1 1 calc R
C29 C 0.9418(9) 0.5486(8) 0.3312(4) 0.068(4) Uani 1 1 d .
H29A H 0.8842 0.5426 0.3359 0.082 Uiso 1 1 calc R
C30 C 0.9988(6) 0.6070(8) 0.3572(3) 0.061(3) Uani 1 1 d .
H30A H 0.9791 0.6333 0.3796 0.073 Uiso 1 1 calc R
C31 C 1.0845(6) 0.6254(7) 0.3497(2) 0.043(3) Uani 1 1 d .
C32 C 1.1549(6) 0.6811(7) 0.3707(2) 0.039(2) Uani 1 1 d .
C33 C 1.1559(6) 0.7345(8) 0.4037(3) 0.048(3) Uani 1 1 d .
H33A H 1.1042 0.7535 0.4148 0.058 Uiso 1 1 calc R
C34 C 1.2312(7) 0.7650(8) 0.4235(3) 0.063(4) Uani 1 1 d .
C35 C 1.2822(6) 0.8422(9) 0.4816(2) 0.082(4) Uani 1 1 d .
H35A H 1.3278 0.7535 0.4788 0.099 Uiso 1 1 calc R
H35B H 1.3040 0.9652 0.4766 0.099 Uiso 1 1 calc R
C36 C 1.2513(7) 0.8354(9) 0.5155(2) 0.091(4) Uani 1 1 d .
H36A H 1.2957 0.8660 0.5316 0.136 Uiso 1 1 calc R
H36B H 1.2308 0.7127 0.5203 0.136 Uiso 1 1 calc R
H36C H 1.2059 0.9229 0.5180 0.136 Uiso 1 1 calc R
O10 O 0.9870(4) 0.3281(7) 0.46123(8) 0.092(3) Uani 1 1 d .
O11 O 0.8866(5) 0.0824(7) 0.34860(9) 0.070(2) Uani 1 1 d .
O12 O 0.9577(8) 0.0061(12) 0.3001(3) 0.083(3) Uani 1 1 d .
N4 N 0.9895(5) 0.2017(7) 0.40481(9) 0.052(2) Uani 1 1 d U
H4B H 0.9361 0.1840 0.4021 0.062 Uiso 1 1 calc R
C37 C 1.0242(6) 0.2768(9) 0.4349(3) 0.061(3) Uani 1 1 d U
C38 C 1.1195(6) 0.2733(9) 0.4296(2) 0.054(3) Uani 1 1 d .
C39 C 1.1858(6) 0.3229(8) 0.4521(3) 0.060(3) Uani 1 1 d .
H39A H 1.1756 0.3596 0.4750 0.072 Uiso 1 1 calc R
C40 C 1.2628(8) 0.3152(8) 0.4393(3) 0.066 Uani 1 1 d .
H40A H 1.3070 0.3577 0.4532 0.079 Uiso 1 1 calc R
C41 C 1.2816(7) 0.2487(9) 0.4070(4) 0.077(4) Uani 1 1 d .
H41A H 1.3375 0.2437 0.3995 0.093 Uiso 1 1 calc R
C42 C 1.2129(6) 0.1851(9) 0.3843(3) 0.067(3) Uani 1 1 d .
H42A H 1.2238 0.1356 0.3623 0.080 Uiso 1 1 calc R
C43 C 1.1319(6) 0.2011(8) 0.3967(2) 0.045(3) Uani 1 1 d .
C44 C 1.0493(6) 0.1569(8) 0.3791(3) 0.057(3) Uani 1 1 d .
C45 C 1.0353(6) 0.0928(8) 0.3470(3) 0.049(3) Uani 1 1 d .
H45A H 1.0817 0.0681 0.3328 0.059 Uiso 1 1 calc R
C46 C 0.9540(8) 0.0608(9) 0.3334(3) 0.063(3) Uani 1 1 d .
C47 C 0.8786(10) -0.0280(9) 0.2818(4) 0.074(5) Uani 1 1 d .
H47A H 0.8425 0.0808 0.2829 0.088 Uiso 1 1 calc R
H47B H 0.8488 -0.1317 0.2923 0.088 Uiso 1 1 calc R
C48 C 0.9007(8) -0.0704(9) 0.2452(4) 0.080(4) Uani 1 1 d .
H48A H 0.8500 -0.0937 0.2321 0.120 Uiso 1 1 calc R
H48B H 0.9363 -0.1782 0.2445 0.120 Uiso 1 1 calc R
H48C H 0.9302 0.0333 0.2352 0.120 Uiso 1 1 calc R

loop_
_atom_site_aniso_label
_atom_site_aniso_U_11
_atom_site_aniso_U_22
_atom_site_aniso_U_33
_atom_site_aniso_U_23
_atom_site_aniso_U_13
_atom_site_aniso_U_12
O1 0.055(5) 0.149(8) 0.060(5) 0.016(5) -0.016(4) -0.027(6)
O2 0.058(5) 0.112(7) 0.054(5) -0.004(5) -0.004(4) -0.024(5)
O3 0.044(5) 0.120(8) 0.079(6) 0.012(5) -0.007(4) 0.009(5)
N1 0.026(4) 0.084(7) 0.068(6) -0.013(6) -0.017(4) 0.007(5)
C1 0.087(10) 0.053(8) 0.051(7) -0.019(6) -0.001(7) -0.004(7)
C2 0.046(6) 0.027(6) 0.050(6) -0.011(5) -0.002(5) -0.020(5)
C3 0.091(13) 0.067(8) 0.073(10) -0.006(7) -0.015(9) -0.024(9)
C4 0.072 0.072 0.072 0.000 0.000 0.000
C5 0.022(6) 0.104(10) 0.096(8) 0.005(8) 0.017(6) -0.025(8)
C6 0.065(8) 0.038(6) 0.066(7) 0.008(6) -0.002(6) -0.002(7)
C7 0.040(6) 0.047(7) 0.060(7) 0.003(6) -0.011(6) -0.004(6)
C8 0.044(7) 0.045(7) 0.073(7) -0.009(6) 0.015(6) -0.004(6)
C9 0.045 0.045 0.045 0.000 0.000 0.000
C10 0.055(7) 0.070(9) 0.025(5) 0.004(5) 0.009(5) -0.015(7)
C11 0.094(9) 0.129(12) 0.068(8) 0.008(8) 0.049(7) -0.026(9)
C12 0.091 0.091 0.091 0.000 0.000 0.000
O4 0.072(6) 0.130(8) 0.079(6) 0.044(6) -0.012(5) 0.008(6)
O5 0.047(5) 0.099(6) 0.051(4) 0.015(5) -0.003(4) 0.008(5)
O6 0.034(5) 0.063(5) 0.049(5) 0.003(4) 0.008(4) 0.006(4)
N2 0.043(5) 0.085(7) 0.057(5) 0.013(5) 0.000(4) -0.015(6)
C13 0.064(8) 0.078(9) 0.051(7) 0.006(6) 0.017(6) -0.007(8)
C14 0.046(7) 0.058(8) 0.054(7) -0.010(6) 0.010(6) -0.007(6)
C15 0.094(11) 0.131(13) 0.024(6) -0.018(7) 0.025(6) -0.011(10)
C16 0.058(7) 0.109(11) 0.093(9) -0.011(8) 0.041(7) -0.030(8)
C17 0.077(9) 0.077(10) 0.075(9) -0.008(7) 0.023(7) -0.049(8)
C18 0.053(7) 0.068(9) 0.079(8) 0.018(7) 0.019(6) 0.013(7)
C19 0.065(9) 0.094(10) 0.050(7) -0.038(7) 0.009(7) -0.011(9)
C20 0.062(7) 0.051(7) 0.015(4) 0.003(5) -0.003(5) -0.010(6)
C21 0.034(6) 0.058(8) 0.068(7) -0.007(6) 0.010(5) 0.018(6)
C22 0.060(9) 0.067(8) 0.024(6) 0.001(6) -0.006(5) -0.003(8)
C23 0.075(12) 0.072(10) 0.095(11) -0.002(8) 0.026(11) -0.010(7)
C24 0.111(13) 0.184(17) 0.051(8) 0.013(9) 0.023(9) 0.030(10)
O7 0.083(7) 0.122(8) 0.059(5) -0.014(5) 0.025(5) 0.016(6)
O8 0.047(4) 0.108(7) 0.052(5) -0.019(4) -0.020(4) -0.012(5)
O9 0.047(4) 0.137(8) 0.024(4) 0.022(4) -0.003(3) -0.033(5)
N3 0.043(5) 0.091(7) 0.041(5) 0.004(5) -0.005(4) 0.001(5)
C25 0.040(6) 0.111(10) 0.036(6) -0.020(6) -0.014(5) 0.007(7)
C26 0.054(7) 0.061(7) 0.031(5) 0.007(5) -0.015(5) 0.031(6)
C27 0.079(11) 0.072(9) 0.051(8) 0.004(6) -0.033(8) 0.006(7)
C28 0.063(7) 0.072(9) 0.077(8) 0.001(7) -0.036(7) 0.004(7)
C29 0.057(8) 0.066(9) 0.082(9) 0.021(7) -0.006(7) 0.011(7)
C30 0.046(7) 0.083(9) 0.053(7) 0.004(6) -0.006(6) 0.010(7)
C31 0.056(7) 0.032(6) 0.041(6) 0.005(5) -0.026(5) -0.012(6)
C32 0.047(6) 0.036(6) 0.034(5) 0.012(5) 0.019(5) -0.008(5)
C33 0.018(4) 0.081(8) 0.045(5) 0.024(5) 0.016(4) -0.004(5)
C34 0.056(8) 0.087(10) 0.046(7) 0.036(6) 0.012(6) -0.001(7)
C35 0.054(7) 0.156(12) 0.037(6) 0.020(7) 0.008(5) -0.046(8)
C36 0.082(8) 0.149(12) 0.042(6) -0.008(7) -0.019(6) -0.017(8)
O10 0.057(5) 0.172(9) 0.047(5) -0.005(6) 0.012(4) 0.006(6)
O11 0.054(5) 0.096(6) 0.060(5) -0.010(5) 0.015(4) -0.001(5)
O12 0.060(7) 0.135(9) 0.055(6) -0.002(5) 0.002(5) -0.003(5)
N4 0.046(5) 0.072(6) 0.038(4) -0.003(4) -0.012(4) -0.005(5)
C37 0.059(7) 0.080(9) 0.043(5) 0.006(6) 0.013(5) 0.000(7)
C38 0.038(6) 0.097(9) 0.028(5) -0.007(6) 0.012(5) -0.011(7)
C39 0.051(7) 0.053(8) 0.074(8) -0.005(6) 0.014(6) -0.024(6)
C40 0.066 0.066 0.066 0.000 0.000 0.000
C41 0.031(6) 0.086(10) 0.114(11) 0.009(9) 0.014(7) 0.012(7)
C42 0.053(7) 0.063(8) 0.083(8) 0.011(7) 0.026(6) -0.013(7)
C43 0.036(6) 0.047(7) 0.052(7) -0.011(6) -0.006(5) -0.003(6)
C44 0.036(6) 0.061(8) 0.074(7) 0.008(7) -0.006(6) 0.010(6)
C45 0.046(6) 0.047(7) 0.055(6) -0.017(6) 0.002(5) -0.032(6)
C46 0.050(8) 0.072(9) 0.068(8) -0.005(7) 0.015(7) 0.000(8)
C47 0.049(9) 0.133(13) 0.039(7) -0.015(7) -0.007(8) -0.007(8)
C48 0.049(9) 0.108(10) 0.084(10) 0.009(9) -0.001(8) -0.007(8)

loop_
_atom_type_symbol
_atom_type_description
_atom_type_scat_dispersion_real
_atom_type_scat_dispersion_imag
_atom_type_scat_source
C C 0.0033 0.0016 'International Tables Vol C Tables 4.2.6.8 and 6.1.1.4'
H H 0.0000 0.0000 'International Tables Vol C Tables 4.2.6.8 and 6.1.1.4'
N N 0.0061 0.0033 'International Tables Vol C Tables 4.2.6.8 and 6.1.1.4'
O O 0.0106 0.0060 'International Tables Vol C Tables 4.2.6.8 and 6.1.1.4'

loop_
_geom_angle_atom_site_label_1
_geom_angle_atom_site_label_2
_geom_angle_atom_site_label_3
_geom_angle
C10 O2 C11 113.6(9)
C8 N1 C1 115.1(9)
C8 N1 H1A 122.4
C1 N1 H1A 122.4
O1 C1 N1 126.0(11)
O1 C1 C2 130.7(11)
N1 C1 C2 103.3(9)
C7 C2 C3 122.9(11)
C7 C2 C1 109.0(9)
C3 C2 C1 128.1(11)
C4 C3 C2 115.6(14)
C4 C3 H3A 122.2
C2 C3 H3A 122.2
C3 C4 C5 121.1(15)
C3 C4 H4A 119.4
C5 C4 H4A 119.4
C6 C5 C4 122.3(12)
C6 C5 H5A 118.8
C4 C5 H5A 118.8
C5 C6 C7 116.9(11)
C5 C6 H6A 121.5
C7 C6 H6A 121.5
C2 C7 C6 120.9(10)
C2 C7 C8 109.4(9)
C6 C7 C8 129.3(10)
C9 C8 N1 130.4(10)
C9 C8 C7 126.2(10)
N1 C8 C7 103.1(9)
C8 C9 C10 119.8(9)
C8 C9 H9A 120.1
C10 C9 H9A 120.1
O3 C10 O2 125.4(10)
O3 C10 C9 127.0(9)
O2 C10 C9 107.5(9)
O2 C11 C12 106.6(10)
O2 C11 H11A 110.4
C12 C11 H11A 110.4
O2 C11 H11B 110.4
C12 C11 H11B 110.4
H11A C11 H11B 108.6
C11 C12 H12A 109.5
C11 C12 H12B 109.5
H12A C12 H12B 109.5
C11 C12 H12C 109.5
H12A C12 H12C 109.5
H12B C12 H12C 109.5
C22 O6 C23 118.2(11)
C20 N2 C13 113.4(9)
C20 N2 H2A 123.3
C13 N2 H2A 123.3
O4 C13 N2 124.8(11)
O4 C13 C14 133.8(11)
N2 C13 C14 101.3(10)
C15 C14 C19 121.8(11)
C15 C14 C13 127.3(11)
C19 C14 C13 110.8(10)
C14 C15 C16 118.3(11)
C14 C15 H15A 120.9
C16 C15 H15A 120.9
C15 C16 C17 120.5(11)
C15 C16 H16A 119.7
C17 C16 H16A 119.7
C18 C17 C16 115.7(13)
C18 C17 H17A 122.2
C16 C17 H17A 122.2
C17 C18 C19 125.8(13)
C17 C18 H18A 117.1
C19 C18 H18A 117.1
C18 C19 C14 117.8(11)
C18 C19 C20 135.0(12)
C14 C19 C20 107.0(10)
C21 C20 N2 127.6(9)
C21 C20 C19 124.9(10)
N2 C20 C19 107.3(9)
C20 C21 C22 125.0(10)
C20 C21 H21A 117.5
C22 C21 H21A 117.5
O5 C22 O6 118.4(11)
O5 C22 C21 127.8(9)
O6 C22 C21 113.8(10)
O6 C23 C24 108.0(15)
O6 C23 H23A 110.1
C24 C23 H23A 110.1
O6 C23 H23B 110.1
C24 C23 H23B 110.1
H23A C23 H23B 108.4
C23 C24 H24A 109.5
C23 C24 H24B 109.5
H24A C24 H24B 109.5
C23 C24 H24C 109.5
H24A C24 H24C 109.5
H24B C24 H24C 109.5
C34 O8 C35 118.6(8)
C32 N3 C25 114.3(8)
C32 N3 H3B 122.8
C25 N3 H3B 122.8
O7 C25 N3 126.9(10)
O7 C25 C26 130.2(10)
N3 C25 C26 102.9(8)
C27 C26 C31 123.2(12)
C27 C26 C25 130.4(11)
C31 C26 C25 106.4(9)
C26 C27 C28 118.9(14)
C26 C27 H27A 120.5
C28 C27 H27A 120.5
C27 C28 C29 121.3(14)
C27 C28 H28A 119.4
C29 C28 H28A 119.4
C28 C29 C30 119.4(13)
C28 C29 H29A 120.3
C30 C29 H29A 120.3
C31 C30 C29 120.3(11)
C31 C30 H30A 119.8
C29 C30 H30A 119.8
C26 C31 C30 116.7(9)
C26 C31 C32 111.2(9)
C30 C31 C32 132.0(9)
C33 C32 N3 126.1(9)
C33 C32 C31 128.8(9)
N3 C32 C31 105.1(8)
C32 C33 C34 124.2(9)
C32 C33 H33A 117.9
C34 C33 H33A 117.9
O9 C34 O8 123.0(11)
O9 C34 C33 125.9(9)
O8 C34 C33 111.0(9)
C36 C35 O8 108.2(8)
C36 C35 H35A 110.1
O8 C35 H35A 110.1
C36 C35 H35B 110.1
O8 C35 H35B 110.1
H35A C35 H35B 108.4
C35 C36 H36A 109.5
C35 C36 H36B 109.5
H36A C36 H36B 109.5
C35 C36 H36C 109.5
H36A C36 H36C 109.5
H36B C36 H36C 109.5
C46 O12 C47 118.1(12)
C37 N4 C44 113.8(8)
C37 N4 H4B 123.1
C44 N4 H4B 123.1
O10 C37 N4 127.6(10)
O10 C37 C38 126.2(10)
N4 C37 C38 106.1(8)
C43 C38 C39 123.4(9)
C43 C38 C37 105.6(9)
C39 C38 C37 130.9(9)
C40 C39 C38 117.0(11)
C40 C39 H39A 121.5
C38 C39 H39A 121.5
C39 C40 C41 123.8(12)
C39 C40 H40A 118.1
C41 C40 H40A 118.1
C40 C41 C42 119.2(11)
C40 C41 H41A 120.4
C42 C41 H41A 120.4
C43 C42 C41 117.4(11)
C43 C42 H42A 121.3
C41 C42 H42A 121.3
C38 C43 C42 118.8(10)
C38 C43 C44 111.4(9)
C42 C43 C44 129.7(10)
C45 C44 N4 127.9(9)
C45 C44 C43 129.1(10)
N4 C44 C43 103.0(8)
C44 C45 C46 123.4(10)
C44 C45 H45A 118.3
C46 C45 H45A 118.3
O11 C46 O12 122.0(12)
O11 C46 C45 126.8(12)
O12 C46 C45 111.2(11)
O12 C47 C48 106.7(13)
O12 C47 H47A 110.4
C48 C47 H47A 110.4
O12 C47 H47B 110.4
C48 C47 H47B 110.4
H47A C47 H47B 108.6
C47 C48 H48A 109.5
C47 C48 H48B 109.5
H48A C48 H48B 109.5
C47 C48 H48C 109.5
H48A C48 H48C 109.5
H48B C48 H48C 109.5

loop_
_geom_bond_atom_site_label_1
_geom_bond_atom_site_label_2
_geom_bond_distance
O1 C1 1.213(12)
O2 C10 1.367(11)
O2 C11 1.431(11)
O3 C10 1.185(12)
N1 C8 1.389(11)
N1 C1 1.405(12)
N1 H1A 0.8600
C1 C2 1.496(14)
C2 C7 1.370(12)
C2 C3 1.391(16)
C3 C4 1.36(2)
C3 H3A 0.9300
C4 C5 1.431(17)
C4 H4A 0.9300
C5 C6 1.329(14)
C5 H5A 0.9300
C6 C7 1.391(12)
C6 H6A 0.9300
C7 C8 1.505(13)
C8 C9 1.347(13)
C9 C10 1.500(13)
C9 H9A 0.9300
C11 C12 1.520(13)
C11 H11A 0.9700
C11 H11B 0.9700
C12 H12A 0.9600
C12 H12B 0.9600
C12 H12C 0.9600
O4 C13 1.178(12)
O5 C22 1.202(12)
O6 C22 1.375(12)
O6 C23 1.428(19)
N2 C20 1.372(10)
N2 C13 1.391(11)
N2 H2A 0.8600
C13 C14 1.472(13)
C14 C15 1.341(13)
C14 C19 1.375(14)
C15 C16 1.457(15)
C15 H15A 0.9300
C16 C17 1.406(16)
C16 H16A 0.9300
C17 C18 1.339(13)
C17 H17A 0.9300
C18 C19 1.380(14)
C18 H18A 0.9300
C19 C20 1.402(13)
C20 C21 1.332(11)
C21 C22 1.449(14)
C21 H21A 0.9300
C23 C24 1.51(2)
C23 H23A 0.9700
C23 H23B 0.9700
C24 H24A 0.9600
C24 H24B 0.9600
C24 H24C 0.9600
O7 C25 1.179(11)
O8 C34 1.356(12)
O8 C35 1.464(10)
O9 C34 1.197(12)
N3 C32 1.387(9)
N3 C25 1.387(11)
N3 H3B 0.8600
C25 C26 1.538(13)
C26 C27 1.350(16)
C26 C31 1.374(12)
C27 C28 1.37(2)
C27 H27A 0.9300
C28 C29 1.337(17)
C28 H28A 0.9300
C29 C30 1.408(15)
C29 H29A 0.9300
C30 C31 1.392(11)
C30 H30A 0.9300
C31 C32 1.429(12)
C32 C33 1.321(13)
C33 C34 1.430(13)
C33 H33A 0.9300
C35 C36 1.386(11)
C35 H35A 0.9700
C35 H35B 0.9700
C36 H36A 0.9600
C36 H36B 0.9600
C36 H36C 0.9600
O10 C37 1.225(10)
O11 C46 1.225(12)
O12 C46 1.334(14)
O12 C47 1.455(18)
N4 C37 1.384(11)
N4 C44 1.402(11)
N4 H4B 0.8600
C37 C38 1.520(12)
C38 C43 1.375(12)
C38 C39 1.403(13)
C39 C40 1.313(13)
C39 H39A 0.9300
C40 C41 1.358(15)
C40 H40A 0.9300
C41 C42 1.466(16)
C41 H41A 0.9300
C42 C43 1.370(12)
C42 H42A 0.9300
C43 C44 1.503(12)
C44 C45 1.333(12)
C45 C46 1.406(14)
C45 H45A 0.9300
C47 C48 1.474(19)
C47 H47A 0.9700
C47 H47B 0.9700
C48 H48A 0.9600
C48 H48B 0.9600
C48 H48C 0.9600

loop_
_geom_torsion_atom_site_label_1
_geom_torsion_atom_site_label_2
_geom_torsion_atom_site_label_3
_geom_torsion_atom_site_label_4
_geom_torsion
C8 N1 C1 O1 175.0(12)
C8 N1 C1 C2 -2.9(12)
O1 C1 C2 C7 -173.5(13)
N1 C1 C2 C7 4.3(12)
O1 C1 C2 C3 3(2)
N1 C1 C2 C3 -179.2(11)
C7 C2 C3 C4 -3.3(19)
C1 C2 C3 C4 -179.4(10)
C2 C3 C4 C5 -1(2)
C3 C4 C5 C6 2(2)
C4 C5 C6 C7 0.9(19)
C3 C2 C7 C6 6.4(18)
C1 C2 C7 C6 -176.9(9)
C3 C2 C7 C8 179.1(10)
C1 C2 C7 C8 -4.1(13)
C5 C6 C7 C2 -4.9(17)
C5 C6 C7 C8 -176.0(11)
C1 N1 C8 C9 -173.6(11)
C1 N1 C8 C7 0.6(12)
C2 C7 C8 C9 176.8(11)
C6 C7 C8 C9 -11.2(19)
C2 C7 C8 N1 2.3(12)
C6 C7 C8 N1 174.2(10)
N1 C8 C9 C10 -2.4(18)
C7 C8 C9 C10 -175.4(9)
C11 O2 C10 O3 4.0(17)
C11 O2 C10 C9 -173.5(9)
C8 C9 C10 O3 6.5(18)
C8 C9 C10 O2 -176.0(10)
C10 O2 C11 C12 173.1(10)
C20 N2 C13 O4 -177.0(11)
C20 N2 C13 C14 0.0(12)
O4 C13 C14 C15 -2(2)
N2 C13 C14 C15 -178.6(11)
O4 C13 C14 C19 174.1(15)
N2 C13 C14 C19 -2.5(13)
C19 C14 C15 C16 4.2(19)
C13 C14 C15 C16 179.9(11)
C14 C15 C16 C17 -3(2)
C15 C16 C17 C18 1(2)
C16 C17 C18 C19 -2(2)
C17 C18 C19 C14 3(2)
C17 C18 C19 C20 176.8(13)
C15 C14 C19 C18 -4.3(19)
C13 C14 C19 C18 179.4(11)
C15 C14 C19 C20 -179.7(11)
C13 C14 C19 C20 4.0(14)
C13 N2 C20 C21 177.7(10)
C13 N2 C20 C19 2.4(13)
C18 C19 C20 C21 6(2)
C14 C19 C20 C21 -179.3(10)
C18 C19 C20 N2 -178.1(14)
C14 C19 C20 N2 -3.8(13)
N2 C20 C21 C22 1.2(18)
C19 C20 C21 C22 175.7(11)
C23 O6 C22 O5 -3.1(17)
C23 O6 C22 C21 177.9(9)
C20 C21 C22 O5 4(2)
C20 C21 C22 O6 -176.8(10)
C22 O6 C23 C24 -166.7(10)
C32 N3 C25 O7 -178.4(12)
C32 N3 C25 C26 -1.3(12)
O7 C25 C26 C27 -2(2)
N3 C25 C26 C27 -179.3(11)
O7 C25 C26 C31 -179.9(13)
N3 C25 C26 C31 3.1(12)
C31 C26 C27 C28 2.2(17)
C25 C26 C27 C28 -175.1(11)
C26 C27 C28 C29 -3.6(18)
C27 C28 C29 C30 0.9(19)
C28 C29 C30 C31 3.4(18)
C27 C26 C31 C30 1.9(16)
C25 C26 C31 C30 179.8(9)
C27 C26 C31 C32 178.3(9)
C25 C26 C31 C32 -3.9(12)
C29 C30 C31 C26 -4.7(17)
C29 C30 C31 C32 179.9(11)
C25 N3 C32 C33 179.2(11)
C25 N3 C32 C31 -1.0(11)
C26 C31 C32 C33 -177.0(10)
C30 C31 C32 C33 -1.4(19)
C26 C31 C32 N3 3.1(11)
C30 C31 C32 N3 178.8(11)
N3 C32 C33 C34 -8.5(17)
C31 C32 C33 C34 171.7(10)
C35 O8 C34 O9 0.6(18)
C35 O8 C34 C33 -176.6(10)
C32 C33 C34 O9 10.1(19)
C32 C33 C34 O8 -172.8(11)
C34 O8 C35 C36 -169.0(11)
C44 N4 C37 O10 180.0(11)
C44 N4 C37 C38 -3.2(12)
O10 C37 C38 C43 178.4(11)
N4 C37 C38 C43 1.5(12)
O10 C37 C38 C39 1(2)
N4 C37 C38 C39 -176.3(11)
C43 C38 C39 C40 6.6(18)
C37 C38 C39 C40 -176.0(12)
C38 C39 C40 C41 -5.4(19)
C39 C40 C41 C42 1(2)
C40 C41 C42 C43 1.8(18)
C39 C38 C43 C42 -3.5(17)
C37 C38 C43 C42 178.6(11)
C39 C38 C43 C44 178.5(10)
C37 C38 C43 C44 0.5(13)
C41 C42 C43 C38 -0.7(17)
C41 C42 C43 C44 176.9(11)
C37 N4 C44 C45 -175.9(11)
C37 N4 C44 C43 3.4(12)
C38 C43 C44 C45 177.0(11)
C42 C43 C44 C45 -1(2)
C38 C43 C44 N4 -2.3(12)
C42 C43 C44 N4 179.9(11)
N4 C44 C45 C46 0.6(19)
C43 C44 C45 C46 -178.6(12)
C47 O12 C46 O11 0.0(19)
C47 O12 C46 C45 -178.3(10)
C44 C45 C46 O11 -1(2)
C44 C45 C46 O12 176.8(10)
C46 O12 C47 C48 175.3(12)
